data_4104427
loop_
_publ_author_name
'Thomas S. Teets'
'Daniel G. Nocera'

_publ_section_title
;
 Halogen Photoreductive Elimination from Gold(III) Centers
;
_journal_name_full 'Journal of the American Chemical Society'
_journal_page_first 7411
_journal_page_last 7420
_journal_paper_doi 10.1021/ja9009937
_journal_volume 131
_journal_year 2009
_chemical_formula_sum 'C30 H51 Au2 Cl12 P2'
_chemical_formula_weight 1292.98
_chemical_name_systematic
; 
 ? 
;
_space_group_IT_number 154
_symmetry_cell_setting trigonal
_symmetry_space_group_name_Hall 'P 32 2"'
_symmetry_space_group_name_H-M 'P 32 2 1'
_atom_sites_solution_hydrogens geom
_atom_sites_solution_primary direct
_atom_sites_solution_secondary difmap
_audit_creation_method SHELXL-97
_cell_angle_alpha 90.00
_cell_angle_beta 90.00
_cell_angle_gamma 120.00
_cell_formula_units_Z 6
_cell_length_a 15.787(2)
_cell_length_b 15.787(2)
_cell_length_c 30.811(4)
_cell_measurement_reflns_used 9323
_cell_measurement_temperature 100(2)
_cell_measurement_theta_max 24.66
_cell_measurement_theta_min 2.48
_cell_volume 6650.2(15)
_computing_cell_refinement 'Bruker SAINT'
_computing_data_collection 'Bruker APEX2'
_computing_data_reduction 'Bruker SAINT'
_computing_molecular_graphics 'Bruker SHELXTL'
_computing_publication_material 'Bruker SHELXTL'
_computing_structure_refinement 'SHELXL-97 (Sheldrick, 2008)'
_computing_structure_solution 'SHELXS-97 (Sheldrick, 2008)'
_diffrn_ambient_temperature 100(2)
_diffrn_measured_fraction_theta_full 0.999
_diffrn_measured_fraction_theta_max 0.999
_diffrn_measurement_device_type 'Bruker APEX-II CCD'
_diffrn_measurement_method '\f and \w scans'
_diffrn_radiation_monochromator graphite
_diffrn_radiation_source 'fine-focus sealed tube'
_diffrn_radiation_type MoK\a
_diffrn_radiation_wavelength 0.71073
_diffrn_reflns_av_R_equivalents 0.0746
_diffrn_reflns_av_sigmaI/netI 0.0344
_diffrn_reflns_limit_h_max 18
_diffrn_reflns_limit_h_min -18
_diffrn_reflns_limit_k_max 18
_diffrn_reflns_limit_k_min -18
_diffrn_reflns_limit_l_max 36
_diffrn_reflns_limit_l_min -35
_diffrn_reflns_number 88178
_diffrn_reflns_theta_full 24.71
_diffrn_reflns_theta_max 24.71
_diffrn_reflns_theta_min 1.49
_exptl_absorpt_coefficient_mu 7.428
_exptl_absorpt_correction_T_max 0.3181
_exptl_absorpt_correction_T_min 0.1551
_exptl_absorpt_correction_type multi-scan
_exptl_absorpt_process_details sadabs
_exptl_crystal_colour colourless
_exptl_crystal_density_diffrn 1.937
_exptl_crystal_description plate
_exptl_crystal_F_000 3738
_exptl_crystal_size_max 0.40
_exptl_crystal_size_mid 0.40
_exptl_crystal_size_min 0.20
_refine_diff_density_max 1.603
_refine_diff_density_min -1.610
_refine_diff_density_rms 0.175
_refine_ls_abs_structure_details 'Flack H D (1983), Acta Cryst. A39, 876-881'
_refine_ls_abs_structure_Flack 0.014(10)
_refine_ls_extinction_method none
_refine_ls_goodness_of_fit_ref 1.079
_refine_ls_hydrogen_treatment noref
_refine_ls_matrix_type full
_refine_ls_number_parameters 416
_refine_ls_number_reflns 7559
_refine_ls_number_restraints 175
_refine_ls_restrained_S_all 1.088
_refine_ls_R_factor_all 0.0471
_refine_ls_R_factor_gt 0.0406
_refine_ls_shift/su_max 0.002
_refine_ls_shift/su_mean 0.000
_refine_ls_structure_factor_coef Fsqd
_refine_ls_weighting_details 'calc w=1/[\s^2^(Fo^2^)+(0.0486P)^2^+60.4695P] where P=(Fo^2^+2Fc^2^)/3'
_refine_ls_weighting_scheme calc
_refine_ls_wR_factor_gt 0.1026
_refine_ls_wR_factor_ref 0.1080
_reflns_number_gt 6945
_reflns_number_total 7559
_reflns_threshold_expression >2sigma(I)
_cod_data_source_file ja9009937_si_004.cif
_cod_data_source_block 08313t
_cod_original_cell_volume 6650.5(16)
_cod_database_code 4104427

loop_
_symmetry_equiv_pos_as_xyz
'x, y, z'
'-y, x-y, z+2/3'
'-x+y, -x, z+1/3'
'y, x, -z'
'x-y, -y, -z+1/3'
'-x, -x+y, -z+2/3'

loop_
_atom_site_label
_atom_site_type_symbol
_atom_site_fract_x
_atom_site_fract_y
_atom_site_fract_z
_atom_site_U_iso_or_equiv
_atom_site_adp_type
_atom_site_occupancy
_atom_site_symmetry_multiplicity
_atom_site_calc_flag
_atom_site_refinement_flags
Au1 Au 0.81537(3) 0.00591(3) 0.112214(13) 0.03300(12) Uani 1 1 d .
Cl1 Cl 0.9144(2) -0.0577(2) 0.09475(10) 0.0459(8) Uani 1 1 d .
P1 P 0.7107(2) 0.0605(2) 0.12268(10) 0.0345(7) Uani 1 1 d .
C1 C 0.6220(9) 0.0000 0.1667 0.036(4) Uani 1 2 d S
H1A H 0.5599 -0.0497 0.1532 0.043 Uiso 0.50 1 calc PR
H1B H 0.6095 0.0497 0.1801 0.043 Uiso 0.50 1 calc PR
C11 C 0.7684(8) 0.1922(9) 0.1343(4) 0.040(3) Uani 1 1 d .
H11 H 0.7152 0.2062 0.1424 0.047 Uiso 1 1 calc R
C12 C 0.8238(11) 0.2576(10) 0.0960(4) 0.052(3) Uani 1 1 d .
H12A H 0.8779 0.2463 0.0878 0.062 Uiso 1 1 calc R
H12B H 0.7791 0.2401 0.0708 0.062 Uiso 1 1 calc R
C13 C 0.8646(12) 0.3640(11) 0.1066(5) 0.062(4) Uani 1 1 d .
H13A H 0.8979 0.4039 0.0807 0.074 Uiso 1 1 calc R
H13B H 0.8102 0.3755 0.1142 0.074 Uiso 1 1 calc R
C14 C 0.9354(10) 0.3961(10) 0.1436(5) 0.052(3) Uani 1 1 d .
H14A H 0.9934 0.3913 0.1352 0.062 Uiso 1 1 calc R
H14B H 0.9577 0.4652 0.1508 0.062 Uiso 1 1 calc R
C15 C 0.8880(14) 0.3336(12) 0.1819(5) 0.069(5) Uani 1 1 d .
H15A H 0.8378 0.3480 0.1932 0.083 Uiso 1 1 calc R
H15B H 0.9377 0.3506 0.2049 0.083 Uiso 1 1 calc R
C16 C 0.8389(10) 0.2225(10) 0.1724(4) 0.048(3) Uani 1 1 d .
H16A H 0.8902 0.2057 0.1660 0.058 Uiso 1 1 calc R
H16B H 0.8030 0.1855 0.1985 0.058 Uiso 1 1 calc R
C21 C 0.6333(9) 0.0407(9) 0.0739(4) 0.037(3) Uani 1 1 d .
H21 H 0.6767 0.0796 0.0493 0.044 Uiso 1 1 calc R
C22 C 0.5575(8) 0.0718(9) 0.0809(4) 0.036(3) Uani 1 1 d .
H22A H 0.5907 0.1423 0.0882 0.044 Uiso 1 1 calc R
H22B H 0.5147 0.0348 0.1056 0.044 Uiso 1 1 calc R
C23 C 0.4947(9) 0.0522(11) 0.0393(4) 0.048(3) Uani 1 1 d .
H23A H 0.4450 0.0719 0.0444 0.058 Uiso 1 1 calc R
H23B H 0.5371 0.0921 0.0151 0.058 Uiso 1 1 calc R
C24 C 0.4455(10) -0.0524(11) 0.0273(5) 0.051(3) Uani 1 1 d .
H24A H 0.4065 -0.0631 0.0006 0.061 Uiso 1 1 calc R
H24B H 0.4001 -0.0919 0.0509 0.061 Uiso 1 1 calc R
C25 C 0.5210(9) -0.0867(11) 0.0196(4) 0.051(3) Uani 1 1 d .
H25A H 0.5646 -0.0499 -0.0049 0.061 Uiso 1 1 calc R
H25B H 0.4867 -0.1572 0.0123 0.061 Uiso 1 1 calc R
C26 C 0.5821(10) -0.0679(11) 0.0617(4) 0.049(3) Uani 1 1 d .
H26A H 0.5386 -0.1075 0.0857 0.059 Uiso 1 1 calc R
H26B H 0.6316 -0.0881 0.0572 0.059 Uiso 1 1 calc R
Au2 Au 1.25234(3) -0.11403(3) 0.175412(13) 0.02909(11) Uani 1 1 d .
Cl2 Cl 1.3620(2) -0.1572(2) 0.14892(10) 0.0404(7) Uani 1 1 d .
P2 P 1.1319(2) -0.0896(2) 0.19884(9) 0.0288(6) Uani 1 1 d .
C2 C 1.1158(8) 0.0000 0.1667 0.026(3) Uani 1 2 d S
H2A H 1.0970 0.0367 0.1868 0.032 Uiso 0.50 1 calc PR
H2B H 1.0603 -0.0367 0.1466 0.032 Uiso 0.50 1 calc PR
C31 C 1.0134(8) -0.2019(8) 0.1947(3) 0.032(2) Uani 1 1 d .
H31 H 1.0156 -0.2503 0.2150 0.038 Uiso 1 1 calc R
C32 C 0.9246(8) -0.1905(9) 0.2090(4) 0.034(2) Uani 1 1 d .
H32A H 0.9356 -0.1637 0.2388 0.040 Uiso 1 1 calc R
H32B H 0.9190 -0.1437 0.1894 0.040 Uiso 1 1 calc R
C33 C 0.8301(9) -0.2885(10) 0.2076(4) 0.049(3) Uani 1 1 d .
H33A H 0.7745 -0.2791 0.2153 0.058 Uiso 1 1 calc R
H33B H 0.8333 -0.3331 0.2292 0.058 Uiso 1 1 calc R
C34 C 0.8127(8) -0.3349(10) 0.1625(4) 0.046(3) Uani 1 1 d .
H34A H 0.7527 -0.4000 0.1631 0.055 Uiso 1 1 calc R
H34B H 0.8023 -0.2937 0.1414 0.055 Uiso 1 1 calc R
C35 C 0.8989(9) -0.3460(10) 0.1478(4) 0.047(3) Uani 1 1 d .
H35A H 0.8868 -0.3727 0.1180 0.056 Uiso 1 1 calc R
H35B H 0.9048 -0.3930 0.1671 0.056 Uiso 1 1 calc R
C36 C 0.9950(8) -0.2474(9) 0.1488(4) 0.039(3) Uani 1 1 d .
H36A H 0.9915 -0.2021 0.1276 0.046 Uiso 1 1 calc R
H36B H 1.0500 -0.2572 0.1404 0.046 Uiso 1 1 calc R
C41 C 1.1427(8) -0.0483(9) 0.2550(4) 0.034(3) Uani 1 1 d .
H41 H 1.0876 -0.0358 0.2605 0.041 Uiso 1 1 calc R
C42 C 1.2397(9) 0.0498(9) 0.2630(4) 0.038(3) Uani 1 1 d .
H42A H 1.2962 0.0410 0.2565 0.046 Uiso 1 1 calc R
H42B H 1.2426 0.1008 0.2433 0.046 Uiso 1 1 calc R
C43 C 1.2458(10) 0.0832(11) 0.3105(4) 0.051(3) Uani 1 1 d .
H43A H 1.3105 0.1419 0.3156 0.061 Uiso 1 1 calc R
H43B H 1.1951 0.1015 0.3156 0.061 Uiso 1 1 calc R
C44 C 1.2316(9) 0.0043(11) 0.3421(4) 0.049(3) Uani 1 1 d .
H44A H 1.2886 -0.0058 0.3402 0.058 Uiso 1 1 calc R
H44B H 1.2297 0.0267 0.3719 0.058 Uiso 1 1 calc R
C45 C 1.1405(10) -0.0912(11) 0.3344(4) 0.053(4) Uani 1 1 d .
H45A H 1.0830 -0.0842 0.3412 0.064 Uiso 1 1 calc R
H45B H 1.1396 -0.1410 0.3542 0.064 Uiso 1 1 calc R
C46 C 1.1322(9) -0.1269(11) 0.2875(4) 0.047(3) Uani 1 1 d .
H46A H 1.0679 -0.1867 0.2833 0.056 Uiso 1 1 calc R
H46B H 1.1837 -0.1437 0.2819 0.056 Uiso 1 1 calc R
Cl1S Cl 0.7170(4) -0.3504(5) -0.04321(16) 0.1021(19) Uani 1 1 d DU
C1S C 0.7981(7) -0.2512(8) -0.0104(3) 0.065(4) Uani 1 1 d DU
H1S H 0.8504 -0.2021 -0.0298 0.077 Uiso 1 1 calc R
Cl2S Cl 0.8557(4) -0.2867(3) 0.02879(14) 0.0795(13) Uani 1 1 d DU
C2S C 0.5399(11) 0.4521(11) 0.0884(4) 0.089(4) Uani 1 1 d DU
H2S H 0.5876 0.5163 0.1017 0.106 Uiso 1 1 calc R
Cl3S Cl 0.5063(5) 0.3600(4) 0.12777(18) 0.111(2) Uani 1 1 d DU
C3S C 0.5880(8) 0.4330(12) 0.0509(5) 0.095(4) Uani 1 1 d DU
H3S H 0.6043 0.4867 0.0295 0.114 Uiso 1 1 calc R
Cl4S Cl 0.4376(4) 0.4598(4) 0.0687(2) 0.0936(15) Uani 1 1 d DU
Cl5S Cl 0.7014(4) 0.4489(5) 0.0696(2) 0.1063(17) Uani 1 1 d DU
Cl6S Cl 0.5087(5) 0.3232(4) 0.02395(19) 0.112(2) Uani 1 1 d DU
C4S C 0.6295(11) 0.3908(10) 0.2457(5) 0.170(5) Uani 1 1 d DU
H4S H 0.6158 0.3917 0.2140 0.204 Uiso 1 1 calc R
C5S C 0.5407(10) 0.3139(12) 0.2679(5) 0.120(5) Uani 1 1 d DU
H5S H 0.5214 0.2506 0.2529 0.144 Uiso 1 1 calc R
Cl7S Cl 0.7204(5) 0.3543(10) 0.2529(5) 0.328(9) Uani 1 1 d DU
Cl8S Cl 0.6641(4) 0.5074(4) 0.26923(16) 0.119(2) Uani 1 1 d DU
Cl9S Cl 0.5635(5) 0.2999(4) 0.3230(2) 0.116(2) Uani 1 1 d DU
Cl10 Cl 0.4471(4) 0.3416(4) 0.25810(19) 0.1038(17) Uani 1 1 d DU

loop_
_atom_site_aniso_label
_atom_site_aniso_U_11
_atom_site_aniso_U_22
_atom_site_aniso_U_33
_atom_site_aniso_U_23
_atom_site_aniso_U_13
_atom_site_aniso_U_12
Au1 0.0232(2) 0.0447(3) 0.0376(2) -0.01021(19) -0.00501(18) 0.0218(2)
Cl1 0.0343(15) 0.063(2) 0.0544(17) -0.0251(15) -0.0143(13) 0.0353(15)
P1 0.0273(14) 0.0476(18) 0.0360(16) -0.0107(13) -0.0058(12) 0.0242(14)
C1 0.019(5) 0.047(10) 0.052(10) -0.003(8) -0.001(4) 0.023(5)
C11 0.040(6) 0.042(7) 0.046(7) -0.002(6) -0.007(5) 0.027(6)
C12 0.059(9) 0.053(8) 0.043(7) -0.004(6) -0.022(6) 0.027(7)
C13 0.069(10) 0.058(9) 0.073(10) 0.017(8) -0.009(8) 0.042(8)
C14 0.052(8) 0.037(7) 0.069(9) 0.000(6) -0.004(7) 0.025(7)
C15 0.090(12) 0.057(9) 0.053(9) -0.022(7) 0.000(8) 0.032(9)
C16 0.065(8) 0.042(7) 0.035(6) 0.000(6) -0.002(6) 0.025(7)
C21 0.038(6) 0.052(7) 0.031(6) -0.004(5) -0.003(5) 0.031(6)
C22 0.027(5) 0.046(7) 0.042(6) -0.003(5) -0.006(5) 0.022(5)
C23 0.041(7) 0.058(8) 0.047(7) 0.003(7) 0.001(6) 0.026(7)
C24 0.029(6) 0.057(8) 0.059(8) -0.005(7) -0.014(6) 0.016(6)
C25 0.039(7) 0.062(9) 0.054(8) -0.019(7) -0.013(6) 0.028(7)
C26 0.049(7) 0.071(9) 0.042(7) -0.030(6) -0.020(6) 0.041(7)
Au2 0.0218(2) 0.0327(2) 0.0364(2) -0.00140(18) -0.00161(18) 0.01631(18)
Cl2 0.0275(14) 0.0467(16) 0.0528(17) -0.0122(13) -0.0043(12) 0.0230(13)
P2 0.0226(13) 0.0320(14) 0.0338(15) -0.0006(12) -0.0012(11) 0.0151(12)
C2 0.016(5) 0.030(8) 0.037(8) 0.000(6) 0.000(3) 0.015(4)
C31 0.028(5) 0.031(6) 0.038(6) 0.005(5) -0.003(5) 0.015(4)
C32 0.029(6) 0.040(6) 0.032(6) 0.004(5) 0.007(5) 0.017(5)
C33 0.029(6) 0.057(8) 0.053(7) -0.020(6) -0.013(5) 0.016(6)
C34 0.031(6) 0.055(8) 0.036(6) -0.011(6) -0.002(5) 0.010(6)
C35 0.034(6) 0.056(8) 0.049(8) -0.014(6) 0.003(5) 0.021(6)
C36 0.023(5) 0.045(7) 0.050(7) -0.001(6) -0.002(5) 0.019(5)
C41 0.027(6) 0.051(7) 0.033(6) -0.002(5) -0.004(4) 0.026(6)
C42 0.041(6) 0.035(6) 0.041(6) 0.002(5) -0.003(5) 0.020(6)
C43 0.039(7) 0.065(9) 0.043(7) -0.012(6) -0.012(6) 0.023(7)
C44 0.036(7) 0.074(10) 0.034(6) -0.001(6) 0.002(5) 0.026(7)
C45 0.034(7) 0.072(10) 0.036(7) 0.001(6) -0.007(6) 0.014(6)
C46 0.030(6) 0.060(8) 0.041(7) 0.019(6) 0.007(5) 0.016(6)
Cl1S 0.080(3) 0.135(5) 0.088(3) -0.070(3) -0.012(3) 0.051(3)
C1S 0.062(10) 0.067(9) 0.059(9) -0.008(7) -0.011(7) 0.028(7)
Cl2S 0.132(4) 0.079(3) 0.063(2) -0.011(2) -0.017(2) 0.079(3)
C2S 0.107(12) 0.079(10) 0.086(10) 0.008(6) 0.010(8) 0.051(11)
Cl3S 0.130(5) 0.092(4) 0.093(4) 0.032(3) 0.011(3) 0.043(4)
C3S 0.090(11) 0.111(13) 0.083(10) -0.011(9) -0.005(8) 0.050(10)
Cl4S 0.077(3) 0.086(3) 0.124(4) -0.003(3) 0.008(3) 0.045(3)
Cl5S 0.071(3) 0.098(4) 0.148(5) -0.002(4) -0.011(3) 0.041(3)
Cl6S 0.110(4) 0.091(4) 0.106(4) -0.038(3) 0.011(3) 0.029(3)
C4S 0.102(10) 0.236(14) 0.083(9) -0.098(9) 0.003(10) 0.017(11)
C5S 0.086(9) 0.122(10) 0.146(11) -0.067(11) -0.029(10) 0.048(8)
Cl7S 0.077(4) 0.409(15) 0.450(18) -0.352(14) -0.026(7) 0.085(8)
Cl8S 0.087(4) 0.115(4) 0.073(3) 0.036(3) 0.010(3) -0.012(3)
Cl9S 0.149(6) 0.076(3) 0.144(5) -0.017(3) -0.007(4) 0.073(4)
Cl10 0.085(3) 0.106(4) 0.122(4) -0.048(3) -0.037(3) 0.049(3)

loop_
_atom_type_symbol
_atom_type_description
_atom_type_scat_dispersion_real
_atom_type_scat_dispersion_imag
_atom_type_scat_source
C C 0.0033 0.0016 'International Tables Vol C Tables 4.2.6.8 and 6.1.1.4'
H H 0.0000 0.0000 'International Tables Vol C Tables 4.2.6.8 and 6.1.1.4'
P P 0.1023 0.0942 'International Tables Vol C Tables 4.2.6.8 and 6.1.1.4'
Cl Cl 0.1484 0.1585 'International Tables Vol C Tables 4.2.6.8 and 6.1.1.4'
Au Au -2.0133 8.8022 'International Tables Vol C Tables 4.2.6.8 and 6.1.1.4'

loop_
_geom_angle_atom_site_label_1
_geom_angle_atom_site_label_2
_geom_angle_atom_site_label_3
_geom_angle
_geom_angle_site_symmetry_1
_geom_angle_site_symmetry_3
P1 Au1 Cl1 173.94(10) . .
P1 Au1 Au1 82.65(8) . 5
Cl1 Au1 Au1 102.42(8) . 5
C1 P1 C11 105.2(4) . .
C1 P1 C21 104.1(5) . .
C11 P1 C21 105.1(5) . .
C1 P1 Au1 115.1(4) . .
C11 P1 Au1 114.8(4) . .
C21 P1 Au1 111.6(4) . .
P1 C1 P1 119.8(8) . 5
C16 C11 C12 107.6(10) . .
C16 C11 P1 112.2(9) . .
C12 C11 P1 114.0(9) . .
C13 C12 C11 111.6(12) . .
C14 C13 C12 112.0(11) . .
C15 C14 C13 109.8(13) . .
C14 C15 C16 113.8(11) . .
C11 C16 C15 112.0(12) . .
C22 C21 C26 109.7(10) . .
C22 C21 P1 112.7(8) . .
C26 C21 P1 108.7(8) . .
C21 C22 C23 110.2(10) . .
C24 C23 C22 110.7(11) . .
C23 C24 C25 111.2(11) . .
C24 C25 C26 108.4(10) . .
C21 C26 C25 110.3(11) . .
P2 Au2 Cl2 173.29(11) . .
P2 Au2 Au2 84.71(8) . 5
Cl2 Au2 Au2 101.08(8) . 5
C41 P2 C31 106.3(5) . .
C41 P2 C2 105.0(4) . .
C31 P2 C2 103.9(4) . .
C41 P2 Au2 115.5(4) . .
C31 P2 Au2 110.8(4) . .
C2 P2 Au2 114.4(3) . .
P2 C2 P2 117.2(7) . 5
C36 C31 C32 109.8(8) . .
C36 C31 P2 112.2(7) . .
C32 C31 P2 114.2(7) . .
C33 C32 C31 110.7(10) . .
C32 C33 C34 111.3(11) . .
C35 C34 C33 111.6(10) . .
C34 C35 C36 111.3(11) . .
C35 C36 C31 110.4(10) . .
C46 C41 C42 110.8(9) . .
C46 C41 P2 112.1(9) . .
C42 C41 P2 112.0(8) . .
C43 C42 C41 110.7(10) . .
C44 C43 C42 111.9(11) . .
C45 C44 C43 113.7(11) . .
C44 C45 C46 112.6(11) . .
C45 C46 C41 111.3(12) . .
C1S C1S Cl1S 112.0(5) 4_645 .
C1S C1S Cl2S 110.8(9) 4_645 .
Cl1S C1S Cl2S 111.8(6) . .
C3S C2S Cl3S 109.9(10) . .
C3S C2S Cl4S 108.6(9) . .
Cl3S C2S Cl4S 112.4(8) . .
C2S C3S Cl6S 112.4(10) . .
C2S C3S Cl5S 107.4(9) . .
Cl6S C3S Cl5S 117.6(9) . .
C5S C4S Cl8S 109.3(10) . .
C5S C4S Cl7S 105.0(10) . .
Cl8S C4S Cl7S 113.3(9) . .
C4S C5S Cl10 106.5(10) . .
C4S C5S Cl9S 112.0(10) . .
Cl10 C5S Cl9S 116.3(9) . .

loop_
_geom_bond_atom_site_label_1
_geom_bond_atom_site_label_2
_geom_bond_distance
_geom_bond_site_symmetry_2
Au1 P1 2.237(3) .
Au1 Cl1 2.304(3) .
Au1 Au1 3.3595(9) 5
P1 C1 1.836(7) .
P1 C11 1.840(13) .
P1 C21 1.862(11) .
C1 P1 1.836(7) 5
C11 C16 1.521(16) .
C11 C12 1.524(18) .
C12 C13 1.50(2) .
C13 C14 1.496(19) .
C14 C15 1.48(2) .
C15 C16 1.549(19) .
C21 C22 1.519(15) .
C21 C26 1.532(18) .
C22 C23 1.555(16) .
C23 C24 1.48(2) .
C24 C25 1.555(18) .
C25 C26 1.555(17) .
Au2 P2 2.240(3) .
Au2 Cl2 2.305(3) .
Au2 Au2 3.1645(9) 5
P2 C41 1.826(11) .
P2 C31 1.829(11) .
P2 C2 1.846(7) .
C2 P2 1.846(7) 5
C31 C36 1.546(16) .
C31 C32 1.564(14) .
C32 C33 1.521(16) .
C33 C34 1.528(16) .
C34 C35 1.525(17) .
C35 C36 1.538(17) .
C41 C46 1.536(17) .
C41 C42 1.559(16) .
C42 C43 1.541(17) .
C43 C44 1.51(2) .
C44 C45 1.493(19) .
C45 C46 1.532(18) .
Cl1S C1S 1.763(9) .
C1S C1S 1.493(13) 4_645
C1S Cl2S 1.764(9) .
C2S C3S 1.493(13) .
C2S Cl3S 1.759(12) .
C2S Cl4S 1.785(12) .
C3S Cl6S 1.759(12) .
C3S Cl5S 1.776(11) .
C4S C5S 1.486(13) .
C4S Cl8S 1.791(12) .
C4S Cl7S 1.807(13) .
C5S Cl10 1.763(12) .
C5S Cl9S 1.773(12) .
